data_7703271
loop_
_publ_author_name
'Urbanovsk\'y, Peter'
'Kotek, Jan'
'C\'isa\<rov\'a, Ivana'
'Hermann, Petr'

_publ_section_title
;
 The solid-state structures and ligand cavity evaluation of
 lanthanide(iii) complexes of a DOTA analogue with a
 (dibenzylamino)methylphosphinate pendant arm.
;
_journal_issue 5
_journal_name_full 'Dalton transactions (Cambridge, England : 2003)'
_journal_page_first 1555
_journal_page_last 1569
_journal_paper_doi 10.1039/c9dt04056k
_journal_volume 49
_journal_year 2020
_chemical_formula_moiety 'C30 H40 Er N5 O8 P, 4(H2 O), H4 N'
_chemical_formula_sum 'C30 H52 Er N6 O12 P'
_chemical_formula_weight 887.00
_space_group_crystal_system monoclinic
_space_group_IT_number 14
_space_group_name_Hall '-P 2ybc'
_space_group_name_H-M_alt 'P 1 21/c 1'
_atom_sites_solution_hydrogens mixed
_audit_creation_method SHELXL-2014/7
_audit_update_record
;
2019-10-16 deposited with the CCDC.	2019-12-09 downloaded from the CCDC.
;
_cell_angle_alpha 90
_cell_angle_beta 107.6020(10)
_cell_angle_gamma 90
_cell_formula_units_Z 4
_cell_length_a 24.3204(4)
_cell_length_b 10.42140(10)
_cell_length_c 15.1910(2)
_cell_measurement_reflns_used 8367
_cell_measurement_temperature 150(2)
_cell_measurement_theta_max 27.4809
_cell_measurement_theta_min 2.6359
_cell_volume 3669.93(9)
_computing_cell_refinement 'SAINT V8.34A (Bruker AXS Inc., 2013)'
_computing_data_collection 'Bruker Instrument Service v2014.11.0.1'
_computing_data_reduction 'SAINT V8.34A (Bruker AXS Inc., 2013)'
_computing_structure_refinement 'SHELXL 2017/1 (Sheldrick, 2017)'
_computing_structure_solution 'SHELXT 2014/5 (Sheldrick, 2014)'
_diffrn_ambient_temperature 150(2)
_diffrn_detector_area_resol_mean 8.3333
_diffrn_measured_fraction_theta_full 1.000
_diffrn_measured_fraction_theta_max 1.000
_diffrn_measurement_device_type 'Bruker APEX-II CCD'
_diffrn_measurement_method '\f and \w scans'
_diffrn_radiation_monochromator graphite
_diffrn_radiation_source 'fine-focus sealed tube'
_diffrn_radiation_type MoK\a
_diffrn_radiation_wavelength 0.71073
_diffrn_reflns_av_R_equivalents 0.0401
_diffrn_reflns_av_unetI/netI 0.0433
_diffrn_reflns_Laue_measured_fraction_full 1.000
_diffrn_reflns_Laue_measured_fraction_max 1.000
_diffrn_reflns_limit_h_max 31
_diffrn_reflns_limit_h_min -30
_diffrn_reflns_limit_k_max 13
_diffrn_reflns_limit_k_min -11
_diffrn_reflns_limit_l_max 16
_diffrn_reflns_limit_l_min -19
_diffrn_reflns_number 29367
_diffrn_reflns_point_group_measured_fraction_full 1.000
_diffrn_reflns_point_group_measured_fraction_max 1.000
_diffrn_reflns_theta_full 25.242
_diffrn_reflns_theta_max 27.499
_diffrn_reflns_theta_min 1.757
_exptl_absorpt_coefficient_mu 2.397
_exptl_absorpt_correction_T_max 0.78
_exptl_absorpt_correction_T_min 0.60
_exptl_absorpt_correction_type numerical
_exptl_absorpt_process_details 'SADABS V2014/5 (Bruker AXS Inc.)'
_exptl_crystal_colour colourless
_exptl_crystal_density_diffrn 1.605
_exptl_crystal_description plate
_exptl_crystal_F_000 1812
_exptl_crystal_size_max 0.364
_exptl_crystal_size_mid 0.127
_exptl_crystal_size_min 0.112
_refine_diff_density_max 1.798
_refine_diff_density_min -0.790
_refine_diff_density_rms 0.112
_refine_ls_extinction_method none
_refine_ls_goodness_of_fit_ref 1.025
_refine_ls_hydrogen_treatment mixed
_refine_ls_matrix_type full
_refine_ls_number_parameters 478
_refine_ls_number_reflns 8434
_refine_ls_number_restraints 0
_refine_ls_restrained_S_all 1.025
_refine_ls_R_factor_all 0.0404
_refine_ls_R_factor_gt 0.0300
_refine_ls_shift/su_max 0.001
_refine_ls_shift/su_mean 0.000
_refine_ls_structure_factor_coef Fsqd
_refine_ls_weighting_details 'w=1/[\s^2^(Fo^2^)+(0.0293P)^2^+3.1781P] where P=(Fo^2^+2Fc^2^)/3'
_refine_ls_weighting_scheme calc
_refine_ls_wR_factor_gt 0.0653
_refine_ls_wR_factor_ref 0.0702
_reflns_Friedel_coverage 0.000
_reflns_number_gt 6985
_reflns_number_total 8434
_reflns_threshold_expression 'I > 2\s(I)'
_cod_data_source_file c9dt04056k2.cif
_cod_data_source_block dbam_er
_cod_depositor_comments 'Adding full bibliography for 7703270--7703283.cif.'
_cod_original_sg_symbol_H-M 'P 21/c'
_cod_database_code 7703271
_shelx_shelxl_version_number 2014/7
_shelx_space_group_comment
;
The symmetry employed for this shelxl refinement is uniquely defined
by the following loop, which should always be used as a source of
symmetry information in preference to the above space-group names.
They are only intended as comments.
;
_shelx_estimated_absorpt_t_min 0.476
_shelx_estimated_absorpt_t_max 0.775

loop_
_space_group_symop_operation_xyz
'x, y, z'
'-x, y+1/2, -z+1/2'
'-x, -y, -z'
'x, -y-1/2, z-1/2'

loop_
_atom_site_label
_atom_site_type_symbol
_atom_site_fract_x
_atom_site_fract_y
_atom_site_fract_z
_atom_site_U_iso_or_equiv
_atom_site_adp_type
_atom_site_occupancy
_atom_site_site_symmetry_order
_atom_site_calc_flag
_atom_site_refinement_flags_posn
_atom_site_refinement_flags_adp
Er1 Er 0.31895(2) 0.55415(2) 0.31470(2) 0.01168(5) Uani 1 1 d . .
N1 N 0.23122(11) 0.5129(2) 0.37432(17) 0.0140(5) Uani 1 1 d . .
C2 C 0.25229(14) 0.4614(3) 0.4701(2) 0.0171(7) Uani 1 1 d . .
H21 H 0.2607 0.3688 0.4675 0.020 Uiso 1 1 calc R U
H22 H 0.2214 0.4704 0.4998 0.020 Uiso 1 1 calc R U
C3 C 0.30620(14) 0.5294(3) 0.5289(2) 0.0167(7) Uani 1 1 d . .
H31 H 0.2969 0.6203 0.5369 0.020 Uiso 1 1 calc R U
H32 H 0.3190 0.4892 0.5909 0.020 Uiso 1 1 calc R U
N4 N 0.35379(11) 0.5236(2) 0.48703(17) 0.0145(5) Uani 1 1 d . .
C5 C 0.39795(14) 0.6222(3) 0.5315(2) 0.0190(7) Uani 1 1 d . .
H51 H 0.4352 0.5982 0.5223 0.023 Uiso 1 1 calc R U
H52 H 0.4034 0.6231 0.5987 0.023 Uiso 1 1 calc R U
C6 C 0.38127(15) 0.7552(3) 0.4929(2) 0.0204(7) Uani 1 1 d . .
H61 H 0.3461 0.7834 0.5074 0.025 Uiso 1 1 calc R U
H62 H 0.4127 0.8162 0.5223 0.025 Uiso 1 1 calc R U
N7 N 0.37032(11) 0.7562(3) 0.39086(17) 0.0172(6) Uani 1 1 d . .
C8 C 0.33691(15) 0.8733(3) 0.3494(2) 0.0202(7) Uani 1 1 d . .
H81 H 0.3434 0.8918 0.2894 0.024 Uiso 1 1 calc R U
H82 H 0.3512 0.9475 0.3907 0.024 Uiso 1 1 calc R U
C9 C 0.27305(14) 0.8575(3) 0.3347(2) 0.0176(7) Uani 1 1 d . .
H91 H 0.2661 0.8468 0.3952 0.021 Uiso 1 1 calc R U
H92 H 0.2526 0.9358 0.3052 0.021 Uiso 1 1 calc R U
N10 N 0.24974(11) 0.7448(2) 0.27558(17) 0.0148(5) Uani 1 1 d . .
C11 C 0.19274(13) 0.7081(3) 0.2841(2) 0.0171(7) Uani 1 1 d . .
H111 H 0.1720 0.6547 0.2304 0.020 Uiso 1 1 calc R U
H112 H 0.1696 0.7865 0.2833 0.020 Uiso 1 1 calc R U
C12 C 0.19852(14) 0.6339(3) 0.3726(2) 0.0166(7) Uani 1 1 d . .
H121 H 0.2188 0.6875 0.4265 0.020 Uiso 1 1 calc R U
H122 H 0.1597 0.6136 0.3770 0.020 Uiso 1 1 calc R U
C20 C 0.19401(13) 0.4158(3) 0.3136(2) 0.0165(7) Uani 1 1 d . .
H201 H 0.1724 0.4563 0.2543 0.020 Uiso 1 1 calc R U
H202 H 0.1657 0.3828 0.3432 0.020 Uiso 1 1 calc R U
P1 P 0.23699(3) 0.28232(8) 0.29146(6) 0.01455(17) Uani 1 1 d . .
O11 O 0.29757(10) 0.34037(19) 0.30363(14) 0.0147(4) Uani 1 1 d . .
O12 O 0.23427(10) 0.1695(2) 0.35065(15) 0.0214(5) Uani 1 1 d . .
C21 C 0.20436(14) 0.2472(3) 0.1703(2) 0.0177(7) Uani 1 1 d . .
H211 H 0.2079 0.3232 0.1333 0.021 Uiso 1 1 calc R U
H212 H 0.2254 0.1753 0.1524 0.021 Uiso 1 1 calc R U
N22 N 0.14320(12) 0.2128(3) 0.14933(19) 0.0195(6) Uani 1 1 d . .
C30 C 0.13639(15) 0.0788(3) 0.1716(3) 0.0255(8) Uani 1 1 d . .
H301 H 0.1640 0.0591 0.2329 0.031 Uiso 1 1 calc R U
H302 H 0.1462 0.0235 0.1255 0.031 Uiso 1 1 calc R U
C31 C 0.07626(15) 0.0465(3) 0.1732(2) 0.0237(8) Uani 1 1 d . .
C32 C 0.05309(17) -0.0733(3) 0.1426(3) 0.0307(9) Uani 1 1 d . .
H321 H 0.0744 -0.1321 0.1180 0.037 Uiso 1 1 calc R U
C33 C -0.00127(18) -0.1079(4) 0.1479(3) 0.0424(11) Uani 1 1 d . .
H331 H -0.0166 -0.1905 0.1281 0.051 Uiso 1 1 calc R U
C34 C -0.03246(18) -0.0223(4) 0.1817(3) 0.0439(11) Uani 1 1 d . .
H341 H -0.0696 -0.0454 0.1850 0.053 Uiso 1 1 calc R U
C35 C -0.01035(19) 0.0969(4) 0.2111(3) 0.0447(11) Uani 1 1 d . .
H351 H -0.0323 0.1560 0.2343 0.054 Uiso 1 1 calc R U
C36 C 0.04395(17) 0.1315(4) 0.2069(3) 0.0341(9) Uani 1 1 d . .
H361 H 0.0590 0.2141 0.2274 0.041 Uiso 1 1 calc R U
C40 C 0.11219(15) 0.2386(3) 0.0520(2) 0.0259(8) Uani 1 1 d . .
H401 H 0.0738 0.1974 0.0363 0.031 Uiso 1 1 calc R U
H402 H 0.1336 0.1989 0.0130 0.031 Uiso 1 1 calc R U
C41 C 0.10439(15) 0.3785(3) 0.0293(2) 0.0235(8) Uani 1 1 d . .
C42 C 0.1223(2) 0.4323(4) -0.0406(3) 0.0435(11) Uani 1 1 d . .
H421 H 0.1418 0.3811 -0.0735 0.052 Uiso 1 1 calc R U
C43 C 0.1118(2) 0.5617(5) -0.0630(3) 0.0564(14) Uani 1 1 d . .
H431 H 0.1239 0.5977 -0.1116 0.068 Uiso 1 1 calc R U
C44 C 0.0843(2) 0.6374(5) -0.0157(3) 0.0517(13) Uani 1 1 d . .
H441 H 0.0776 0.7257 -0.0309 0.062 Uiso 1 1 calc R U
C45 C 0.0662(2) 0.5844(4) 0.0543(3) 0.0466(12) Uani 1 1 d . .
H451 H 0.0465 0.6357 0.0867 0.056 Uiso 1 1 calc R U
C46 C 0.07692(17) 0.4562(4) 0.0769(3) 0.0309(9) Uani 1 1 d . .
H461 H 0.0652 0.4209 0.1260 0.037 Uiso 1 1 calc R U
C50 C 0.38169(14) 0.3964(3) 0.4994(2) 0.0180(7) Uani 1 1 d . .
H501 H 0.3518 0.3289 0.4888 0.022 Uiso 1 1 calc R U
H502 H 0.4072 0.3881 0.5637 0.022 Uiso 1 1 calc R U
C51 C 0.41714(14) 0.3772(3) 0.4324(2) 0.0205(7) Uani 1 1 d . .
O51 O 0.40772(9) 0.4566(2) 0.36523(15) 0.0169(5) Uani 1 1 d . .
O52 O 0.45026(12) 0.2841(3) 0.44467(18) 0.0396(7) Uani 1 1 d . .
C60 C 0.42497(14) 0.7575(3) 0.3669(2) 0.0209(7) Uani 1 1 d . .
H601 H 0.4535 0.7012 0.4100 0.025 Uiso 1 1 calc R U
H602 H 0.4408 0.8457 0.3736 0.025 Uiso 1 1 calc R U
C61 C 0.41536(14) 0.7115(3) 0.2680(2) 0.0181(7) Uani 1 1 d . .
O61 O 0.36816(9) 0.6517(2) 0.22963(15) 0.0184(5) Uani 1 1 d . .
O62 O 0.45383(10) 0.7284(2) 0.23196(16) 0.0246(5) Uani 1 1 d . .
C70 C 0.24391(15) 0.7702(3) 0.1774(2) 0.0186(7) Uani 1 1 d . .
H701 H 0.2746 0.8303 0.1737 0.022 Uiso 1 1 calc R U
H702 H 0.2063 0.8120 0.1480 0.022 Uiso 1 1 calc R U
C71 C 0.24798(13) 0.6477(3) 0.1242(2) 0.0166(7) Uani 1 1 d . .
O71 O 0.25518(9) 0.54298(19) 0.17039(14) 0.0149(5) Uani 1 1 d . .
O72 O 0.24523(11) 0.6573(2) 0.04227(15) 0.0239(5) Uani 1 1 d . .
N1A N 0.47296(14) 0.4378(3) 0.2334(2) 0.0246(7) Uani 1 1 d . .
H11A H 0.4541(18) 0.436(4) 0.275(3) 0.033(12) Uiso 1 1 d . .
H12A H 0.4889(15) 0.368(4) 0.249(2) 0.012(9) Uiso 1 1 d . .
H13A H 0.4536(15) 0.438(3) 0.172(2) 0.038(12) Uiso 1 1 d . .
H14A H 0.4943 0.5104 0.2395 0.065(17) Uiso 1 1 d R .
O1W O 0.41927(14) 0.4282(3) 0.0419(2) 0.0359(7) Uani 1 1 d . .
H11W H 0.4318 0.3592 0.0099 0.043 Uiso 1 1 d R U
H12W H 0.385(3) 0.427(6) 0.035(5) 0.10(3) Uiso 1 1 d . .
O2W O 0.30024(13) 0.4130(3) 0.0162(2) 0.0349(7) Uani 1 1 d . .
H21W H 0.2810(19) 0.391(4) -0.033(3) 0.038(13) Uiso 1 1 d . .
H22W H 0.2851(19) 0.472(4) 0.032(3) 0.038(13) Uiso 1 1 d . .
O3W O 0.43210(14) 0.0959(3) 0.2814(2) 0.0556(9) Uani 1 1 d . .
H31W H 0.4105 0.1768 0.2678 0.067 Uiso 1 1 d R U
H32W H 0.4126 0.0433 0.2264 0.067 Uiso 1 1 d R U
O4W O 0.34606(13) 0.2528(3) 0.1695(2) 0.0453(8) Uani 1 1 d . .
H41W H 0.3319 0.2772 0.2086 0.058(16) Uiso 1 1 d R .
H42W H 0.3254 0.3085 0.1203 0.083(19) Uiso 1 1 d R .

loop_
_atom_site_aniso_label
_atom_site_aniso_U_11
_atom_site_aniso_U_22
_atom_site_aniso_U_33
_atom_site_aniso_U_23
_atom_site_aniso_U_13
_atom_site_aniso_U_12
Er1 0.01363(7) 0.01138(8) 0.01043(7) -0.00013(5) 0.00426(5) -0.00006(5)
N1 0.0175(14) 0.0119(13) 0.0138(13) -0.0004(10) 0.0064(11) 0.0009(10)
C2 0.0196(16) 0.0182(17) 0.0164(16) 0.0027(13) 0.0099(13) 0.0003(13)
C3 0.0225(17) 0.0188(17) 0.0105(15) 0.0004(12) 0.0074(13) 0.0022(13)
N4 0.0156(13) 0.0166(14) 0.0119(13) 0.0005(10) 0.0050(10) 0.0005(10)
C5 0.0184(17) 0.0222(18) 0.0145(16) -0.0044(13) 0.0020(13) -0.0056(13)
C6 0.0267(18) 0.0229(18) 0.0119(16) -0.0048(13) 0.0060(13) -0.0074(14)
N7 0.0199(14) 0.0179(14) 0.0137(13) -0.0008(11) 0.0050(11) -0.0018(11)
C8 0.0292(19) 0.0139(17) 0.0191(17) -0.0030(13) 0.0096(14) -0.0018(14)
C9 0.0260(18) 0.0097(15) 0.0178(16) -0.0015(12) 0.0076(13) 0.0006(13)
N10 0.0202(14) 0.0127(13) 0.0124(13) 0.0003(10) 0.0065(11) -0.0006(11)
C11 0.0171(16) 0.0178(17) 0.0164(16) -0.0011(13) 0.0054(13) 0.0052(13)
C12 0.0195(16) 0.0129(16) 0.0190(16) -0.0010(13) 0.0083(13) 0.0039(13)
C20 0.0125(15) 0.0185(17) 0.0187(16) -0.0008(13) 0.0047(12) -0.0002(12)
P1 0.0163(4) 0.0111(4) 0.0163(4) -0.0003(3) 0.0051(3) -0.0009(3)
O11 0.0281(12) 0.0043(10) 0.0138(11) -0.0005(8) 0.0095(9) -0.0002(9)
O12 0.0259(13) 0.0149(12) 0.0228(12) 0.0027(10) 0.0061(10) -0.0021(10)
C21 0.0185(16) 0.0177(17) 0.0153(16) -0.0010(13) 0.0028(13) -0.0009(13)
N22 0.0183(14) 0.0148(14) 0.0223(15) -0.0020(11) 0.0018(11) -0.0025(11)
C30 0.0177(17) 0.0167(18) 0.037(2) -0.0043(15) 0.0009(15) -0.0016(13)
C31 0.0212(18) 0.0195(18) 0.0259(19) 0.0025(15) 0.0005(14) -0.0031(14)
C32 0.028(2) 0.022(2) 0.035(2) -0.0010(16) -0.0003(16) -0.0033(15)
C33 0.033(2) 0.031(2) 0.050(3) 0.006(2) -0.007(2) -0.0154(19)
C34 0.021(2) 0.051(3) 0.055(3) 0.015(2) 0.0059(19) -0.0085(19)
C35 0.036(2) 0.043(3) 0.059(3) 0.002(2) 0.021(2) -0.001(2)
C36 0.031(2) 0.029(2) 0.043(2) -0.0036(18) 0.0119(18) -0.0051(17)
C40 0.0218(18) 0.031(2) 0.0218(18) -0.0011(15) 0.0026(14) -0.0002(15)
C41 0.0188(17) 0.027(2) 0.0196(18) 0.0026(14) -0.0025(13) -0.0041(14)
C42 0.048(3) 0.051(3) 0.035(2) 0.003(2) 0.017(2) -0.005(2)
C43 0.074(4) 0.053(3) 0.041(3) 0.020(2) 0.017(3) -0.018(3)
C44 0.063(3) 0.034(3) 0.045(3) 0.014(2) -0.003(2) -0.004(2)
C45 0.058(3) 0.029(2) 0.040(3) 0.0010(19) -0.004(2) 0.017(2)
C46 0.032(2) 0.028(2) 0.031(2) 0.0037(17) 0.0068(17) 0.0000(17)
C50 0.0217(17) 0.0204(17) 0.0119(15) 0.0038(13) 0.0051(13) 0.0056(14)
C51 0.0179(17) 0.0234(19) 0.0180(17) 0.0005(14) 0.0021(13) 0.0076(14)
O51 0.0136(11) 0.0224(12) 0.0150(11) 0.0019(9) 0.0050(9) 0.0002(9)
O52 0.0401(17) 0.0513(18) 0.0315(15) 0.0140(13) 0.0171(13) 0.0286(14)
C60 0.0221(18) 0.0215(18) 0.0185(17) -0.0028(14) 0.0052(14) -0.0067(14)
C61 0.0206(17) 0.0148(16) 0.0184(17) 0.0034(13) 0.0053(13) 0.0008(13)
O61 0.0204(12) 0.0189(12) 0.0168(11) -0.0006(9) 0.0071(9) -0.0073(10)
O62 0.0212(13) 0.0288(14) 0.0283(13) -0.0022(11) 0.0139(11) -0.0077(10)
C70 0.0261(18) 0.0149(17) 0.0139(16) 0.0032(13) 0.0048(13) 0.0038(13)
C71 0.0122(15) 0.0171(17) 0.0188(17) -0.0005(13) 0.0022(12) -0.0029(12)
O71 0.0182(11) 0.0140(11) 0.0115(11) -0.0013(9) 0.0030(9) -0.0007(9)
O72 0.0377(15) 0.0231(13) 0.0114(11) 0.0012(10) 0.0081(10) 0.0004(11)
N1A 0.0262(17) 0.0264(19) 0.0234(18) -0.0039(14) 0.0109(14) 0.0071(15)
O1W 0.0416(19) 0.0279(16) 0.0342(16) -0.0027(12) 0.0051(14) 0.0025(13)
O2W 0.0387(17) 0.0355(17) 0.0249(16) -0.0106(13) 0.0010(13) 0.0136(14)
O3W 0.046(2) 0.0489(19) 0.083(3) 0.0126(18) 0.0355(19) 0.0175(16)
O4W 0.054(2) 0.058(2) 0.0303(16) -0.0001(15) 0.0223(15) 0.0259(16)

loop_
_atom_type_symbol
_atom_type_description
_atom_type_scat_dispersion_real
_atom_type_scat_dispersion_imag
_atom_type_scat_source
C C 0.0033 0.0016 'International Tables Vol C Tables 4.2.6.8 and 6.1.1.4'
H H 0.0000 0.0000 'International Tables Vol C Tables 4.2.6.8 and 6.1.1.4'
N N 0.0061 0.0033 'International Tables Vol C Tables 4.2.6.8 and 6.1.1.4'
O O 0.0106 0.0060 'International Tables Vol C Tables 4.2.6.8 and 6.1.1.4'
P P 0.1023 0.0942 'International Tables Vol C Tables 4.2.6.8 and 6.1.1.4'
Er Er -0.2586 4.9576 'International Tables Vol C Tables 4.2.6.8 and 6.1.1.4'

loop_
_geom_angle_atom_site_label_1
_geom_angle_atom_site_label_2
_geom_angle_atom_site_label_3
_geom_angle
O61 Er1 O71 78.21(8)
O61 Er1 O11 123.17(8)
O71 Er1 O11 78.77(7)
O61 Er1 O51 77.45(8)
O71 Er1 O51 126.69(8)
O11 Er1 O51 76.28(8)
O61 Er1 N4 125.72(8)
O71 Er1 N4 156.02(8)
O11 Er1 N4 87.18(8)
O51 Er1 N4 67.03(8)
O61 Er1 N7 67.29(8)
O71 Er1 N7 125.42(8)
O11 Er1 N7 155.77(8)
O51 Er1 N7 86.08(8)
N4 Er1 N7 70.52(8)
O61 Er1 N10 86.71(8)
O71 Er1 N10 66.81(8)
O11 Er1 N10 128.50(8)
O51 Er1 N10 155.22(8)
N4 Er1 N10 109.34(8)
N7 Er1 N10 70.14(8)
O61 Er1 N1 155.70(8)
O71 Er1 N1 86.27(8)
O11 Er1 N1 70.78(8)
O51 Er1 N1 126.80(8)
N4 Er1 N1 70.70(8)
N7 Er1 N1 108.75(8)
N10 Er1 N1 69.91(8)
C20 N1 C12 110.2(2)
C20 N1 C2 109.1(2)
C12 N1 C2 110.3(2)
C20 N1 Er1 107.96(18)
C12 N1 Er1 110.20(18)
C2 N1 Er1 108.95(18)
N1 C2 C3 112.8(3)
N1 C2 H21 109.0
C3 C2 H21 109.0
N1 C2 H22 109.0
C3 C2 H22 109.0
H21 C2 H22 107.8
N4 C3 C2 112.0(3)
N4 C3 H31 109.2
C2 C3 H31 109.2
N4 C3 H32 109.2
C2 C3 H32 109.2
H31 C3 H32 107.9
C50 N4 C3 111.8(2)
C50 N4 C5 108.7(2)
C3 N4 C5 109.1(2)
C50 N4 Er1 104.07(17)
C3 N4 Er1 112.40(18)
C5 N4 Er1 110.72(18)
N4 C5 C6 112.6(3)
N4 C5 H51 109.1
C6 C5 H51 109.1
N4 C5 H52 109.1
C6 C5 H52 109.1
H51 C5 H52 107.8
N7 C6 C5 110.6(3)
N7 C6 H61 109.5
C5 C6 H61 109.5
N7 C6 H62 109.5
C5 C6 H62 109.5
H61 C6 H62 108.1
C60 N7 C6 111.4(3)
C60 N7 C8 107.6(3)
C6 N7 C8 110.3(3)
C60 N7 Er1 104.48(19)
C6 N7 Er1 112.10(19)
C8 N7 Er1 110.78(18)
N7 C8 C9 112.2(3)
N7 C8 H81 109.2
C9 C8 H81 109.2
N7 C8 H82 109.2
C9 C8 H82 109.2
H81 C8 H82 107.9
N10 C9 C8 111.3(3)
N10 C9 H91 109.4
C8 C9 H91 109.4
N10 C9 H92 109.4
C8 C9 H92 109.4
H91 C9 H92 108.0
C70 N10 C11 109.1(2)
C70 N10 C9 111.8(2)
C11 N10 C9 110.4(2)
C70 N10 Er1 103.26(18)
C11 N10 Er1 110.34(18)
C9 N10 Er1 111.77(18)
N10 C11 C12 111.7(3)
N10 C11 H111 109.3
C12 C11 H111 109.3
N10 C11 H112 109.3
C12 C11 H112 109.3
H111 C11 H112 107.9
N1 C12 C11 110.7(2)
N1 C12 H121 109.5
C11 C12 H121 109.5
N1 C12 H122 109.5
C11 C12 H122 109.5
H121 C12 H122 108.1
N1 C20 P1 111.0(2)
N1 C20 H201 109.4
P1 C20 H201 109.4
N1 C20 H202 109.4
P1 C20 H202 109.4
H201 C20 H202 108.0
O12 P1 O11 116.65(13)
O12 P1 C21 111.58(14)
O11 P1 C21 107.99(13)
O12 P1 C20 110.84(14)
O11 P1 C20 104.84(13)
C21 P1 C20 103.98(15)
P1 O11 Er1 125.20(12)
N22 C21 P1 112.0(2)
N22 C21 H211 109.2
P1 C21 H211 109.2
N22 C21 H212 109.2
P1 C21 H212 109.2
H211 C21 H212 107.9
C30 N22 C40 110.5(3)
C30 N22 C21 111.2(3)
C40 N22 C21 110.6(3)
N22 C30 C31 113.3(3)
N22 C30 H301 108.9
C31 C30 H301 108.9
N22 C30 H302 108.9
C31 C30 H302 108.9
H301 C30 H302 107.7
C36 C31 C32 118.8(3)
C36 C31 C30 121.8(3)
C32 C31 C30 119.4(3)
C31 C32 C33 120.5(4)
C31 C32 H321 119.8
C33 C32 H321 119.8
C34 C33 C32 119.7(4)
C34 C33 H331 120.1
C32 C33 H331 120.1
C33 C34 C35 120.3(4)
C33 C34 H341 119.8
C35 C34 H341 119.8
C34 C35 C36 120.3(4)
C34 C35 H351 119.9
C36 C35 H351 119.9
C31 C36 C35 120.4(4)
C31 C36 H361 119.8
C35 C36 H361 119.8
N22 C40 C41 113.6(3)
N22 C40 H401 108.8
C41 C40 H401 108.8
N22 C40 H402 108.8
C41 C40 H402 108.8
H401 C40 H402 107.7
C42 C41 C46 118.6(4)
C42 C41 C40 121.6(4)
C46 C41 C40 119.8(3)
C41 C42 C43 120.1(4)
C41 C42 H421 119.9
C43 C42 H421 119.9
C44 C43 C42 120.8(4)
C44 C43 H431 119.6
C42 C43 H431 119.6
C43 C44 C45 119.4(4)
C43 C44 H441 120.3
C45 C44 H441 120.3
C44 C45 C46 119.8(5)
C44 C45 H451 120.1
C46 C45 H451 120.1
C41 C46 C45 121.2(4)
C41 C46 H461 119.4
C45 C46 H461 119.4
N4 C50 C51 111.3(3)
N4 C50 H501 109.4
C51 C50 H501 109.4
N4 C50 H502 109.4
C51 C50 H502 109.4
H501 C50 H502 108.0
O52 C51 O51 125.3(3)
O52 C51 C50 118.3(3)
O51 C51 C50 116.3(3)
C51 O51 Er1 118.4(2)
N7 C60 C61 111.0(3)
N7 C60 H601 109.4
C61 C60 H601 109.4
N7 C60 H602 109.4
C61 C60 H602 109.4
H601 C60 H602 108.0
O62 C61 O61 124.3(3)
O62 C61 C60 118.8(3)
O61 C61 C60 116.8(3)
C61 O61 Er1 121.1(2)
N10 C70 C71 112.4(3)
N10 C70 H701 109.1
C71 C70 H701 109.1
N10 C70 H702 109.1
C71 C70 H702 109.1
H701 C70 H702 107.9
O72 C71 O71 125.5(3)
O72 C71 C70 118.3(3)
O71 C71 C70 116.2(3)
C71 O71 Er1 115.15(18)
H11A N1A H12A 95(3)
H11A N1A H13A 120(3)
H12A N1A H13A 110(3)
H11A N1A H14A 110.5
H12A N1A H14A 120.2
H13A N1A H14A 102.2
H11W O1W H12W 113.2
H21W O2W H22W 108(4)
H31W O3W H32W 102.0
H41W O4W H42W 98.1

loop_
_geom_bond_atom_site_label_1
_geom_bond_atom_site_label_2
_geom_bond_distance
Er1 O61 2.252(2)
Er1 O71 2.273(2)
Er1 O11 2.282(2)
Er1 O51 2.298(2)
Er1 N4 2.516(3)
Er1 N7 2.541(3)
Er1 N10 2.555(3)
Er1 N1 2.593(3)
N1 C20 1.480(4)
N1 C12 1.487(4)
N1 C2 1.489(4)
C2 C3 1.520(4)
C2 H21 0.9900
C2 H22 0.9900
C3 N4 1.481(4)
C3 H31 0.9900
C3 H32 0.9900
N4 C50 1.475(4)
N4 C5 1.492(4)
C5 C6 1.512(5)
C5 H51 0.9900
C5 H52 0.9900
C6 N7 1.492(4)
C6 H61 0.9900
C6 H62 0.9900
N7 C60 1.481(4)
N7 C8 1.495(4)
C8 C9 1.510(4)
C8 H81 0.9900
C8 H82 0.9900
C9 N10 1.483(4)
C9 H91 0.9900
C9 H92 0.9900
N10 C70 1.478(4)
N10 C11 1.481(4)
C11 C12 1.520(4)
C11 H111 0.9900
C11 H112 0.9900
C12 H121 0.9900
C12 H122 0.9900
C20 P1 1.831(3)
C20 H201 0.9900
C20 H202 0.9900
P1 O12 1.494(2)
P1 O11 1.551(2)
P1 C21 1.808(3)
C21 N22 1.468(4)
C21 H211 0.9900
C21 H212 0.9900
N22 C30 1.459(4)
N22 C40 1.467(4)
C30 C31 1.507(5)
C30 H301 0.9900
C30 H302 0.9900
C31 C36 1.381(5)
C31 C32 1.391(5)
C32 C33 1.396(6)
C32 H321 0.9500
C33 C34 1.368(7)
C33 H331 0.9500
C34 C35 1.373(6)
C34 H341 0.9500
C35 C36 1.389(6)
C35 H351 0.9500
C36 H361 0.9500
C40 C41 1.497(5)
C40 H401 0.9900
C40 H402 0.9900
C41 C42 1.383(5)
C41 C46 1.384(5)
C42 C43 1.395(6)
C42 H421 0.9500
C43 C44 1.371(7)
C43 H431 0.9500
C44 C45 1.382(7)
C44 H441 0.9500
C45 C46 1.385(5)
C45 H451 0.9500
C46 H461 0.9500
C50 C51 1.532(4)
C50 H501 0.9900
C50 H502 0.9900
C51 O52 1.238(4)
C51 O51 1.280(4)
C60 C61 1.526(4)
C60 H601 0.9900
C60 H602 0.9900
C61 O62 1.232(4)
C61 O61 1.281(4)
C70 C71 1.530(4)
C70 H701 0.9900
C70 H702 0.9900
C71 O72 1.231(4)
C71 O71 1.280(4)
N1A H11A 0.88(4)
N1A H12A 0.83(4)
N1A H13A 0.90(4)
N1A H14A 0.9059
O1W H11W 0.9670
O1W H12W 0.80(6)
O2W H21W 0.78(5)
O2W H22W 0.79(4)
O3W H31W 0.9815
O3W H32W 0.9926
O4W H41W 0.8131
O4W H42W 0.9586
